data_7035471
loop_
_publ_author_name
'Chen, Ming'
'Tang, Xiao-Yan'
'Yang, Shui-Ping'
'Li, Huan-Huan'
'Zhao, Hai-Qing'
'Jiang, Zhi-Hong'
'Chen, Jin-Xiang'
'Chen, Wen-Hua'

_publ_section_title
;
 Five water-soluble zwitterionic copper(ii)-carboxylate polymers: role of
 dipyridyl coligands in enhancing the DNA-binding, cleaving and anticancer
 activities.
;
_journal_issue 29
_journal_name_full 'Dalton transactions (Cambridge, England : 2003)'
_journal_page_first 13369
_journal_page_last 13377
_journal_paper_doi 10.1039/c5dt01648g
_journal_volume 44
_journal_year 2015
_chemical_formula_moiety 'C9 H9 Cu N O8, H2 O'
_chemical_formula_sum 'C9 H11 Cu N O9'
_chemical_formula_weight 340.73
_space_group_IT_number 2
_symmetry_cell_setting triclinic
_symmetry_space_group_name_Hall '-P 1'
_symmetry_space_group_name_H-M 'P -1'
_atom_sites_solution_hydrogens geom
_atom_sites_solution_primary direct
_atom_sites_solution_secondary difmap
_audit_creation_method SHELXL-97
_audit_update_record
;
2015-06-02 deposited with the CCDC.
2015-06-17 downloaded from the CCDC.
;
_cell_angle_alpha 77.713(2)
_cell_angle_beta 75.932(2)
_cell_angle_gamma 74.525(2)
_cell_formula_units_Z 2
_cell_length_a 7.1654(9)
_cell_length_b 7.6594(9)
_cell_length_c 11.4555(14)
_cell_measurement_reflns_used 3580
_cell_measurement_temperature 296(2)
_cell_measurement_theta_max 28.37
_cell_measurement_theta_min 2.79
_cell_volume 580.34(12)
_computing_cell_refinement 'ApexII (Bruker, 2011)'
_computing_data_collection 'ApexII (Bruker, 2011)'
_computing_data_reduction 'ApexII (Bruker, 2011)'
_computing_molecular_graphics 'Diamond 3.2f (Crystal Impact GbR, 1997-2010)'
_computing_publication_material 'publCIF (Westrip, 2010)'
_computing_structure_refinement 'SHELXL-97 (Sheldrick, 2008)'
_computing_structure_solution 'SHELXS-97 (Sheldrick, 2008)'
_diffrn_ambient_temperature 296(2)
_diffrn_measured_fraction_theta_full 1.000
_diffrn_measured_fraction_theta_max 1.000
_diffrn_measurement_device_type 'Bruker ApexII'
_diffrn_measurement_method 'phi and omega scans'
_diffrn_radiation_monochromator graphite
_diffrn_radiation_source 'fine-focus sealed tube'
_diffrn_radiation_type MoK\a
_diffrn_radiation_wavelength 0.71073
_diffrn_reflns_av_R_equivalents 0.0137
_diffrn_reflns_av_unetI/netI 0.0205
_diffrn_reflns_limit_h_max 8
_diffrn_reflns_limit_h_min -8
_diffrn_reflns_limit_k_max 7
_diffrn_reflns_limit_k_min -9
_diffrn_reflns_limit_l_max 13
_diffrn_reflns_limit_l_min -14
_diffrn_reflns_number 4395
_diffrn_reflns_theta_full 26.36
_diffrn_reflns_theta_max 26.36
_diffrn_reflns_theta_min 1.86
_diffrn_standards_decay_% 0
_diffrn_standards_interval_count 0
_diffrn_standards_interval_time 0
_diffrn_standards_number 0
_exptl_absorpt_coefficient_mu 1.931
_exptl_absorpt_correction_T_max 0.7605
_exptl_absorpt_correction_T_min 0.5951
_exptl_absorpt_correction_type multi-scan
_exptl_absorpt_process_details 'SADABS, (Sheldrick 2008)'
_exptl_crystal_colour green
_exptl_crystal_density_diffrn 1.950
_exptl_crystal_density_method 'not measured'
_exptl_crystal_description prism
_exptl_crystal_F_000 346
_exptl_crystal_size_max 0.30
_exptl_crystal_size_mid 0.30
_exptl_crystal_size_min 0.15
_refine_diff_density_max 1.372
_refine_diff_density_min -0.988
_refine_diff_density_rms 0.097
_refine_ls_extinction_method none
_refine_ls_goodness_of_fit_ref 1.081
_refine_ls_hydrogen_treatment mixed
_refine_ls_matrix_type full
_refine_ls_number_parameters 199
_refine_ls_number_reflns 2370
_refine_ls_number_restraints 9
_refine_ls_restrained_S_all 1.090
_refine_ls_R_factor_all 0.0341
_refine_ls_R_factor_gt 0.0326
_refine_ls_shift/su_max 0.000
_refine_ls_shift/su_mean 0.000
_refine_ls_structure_factor_coef Fsqd
_refine_ls_weighting_details 'calc w=1/[\s^2^(Fo^2^)+(0.0381P)^2^+1.5702P] where P=(Fo^2^+2Fc^2^)/3'
_refine_ls_weighting_scheme calc
_refine_ls_wR_factor_gt 0.0863
_refine_ls_wR_factor_ref 0.0876
_reflns_number_gt 2257
_reflns_number_total 2370
_reflns_threshold_expression >2sigma(I)
_cod_data_source_file c5dt01648g2.cif
_cod_data_source_block Cpx4
_cod_depositor_comments 'Adding full bibliography for 7035468--7035472.cif.'
_cod_original_sg_symbol_H-M P-1
_cod_database_code 7035471
_publcif_datablock.id {ccba218f-f590-4fe7-add3-e558618435e4}

loop_
_symmetry_equiv_pos_as_xyz
'x, y, z'
'-x, -y, -z'

loop_
_atom_site_label
_atom_site_type_symbol
_atom_site_fract_x
_atom_site_fract_y
_atom_site_fract_z
_atom_site_U_iso_or_equiv
_atom_site_adp_type
_atom_site_occupancy
_atom_site_symmetry_multiplicity
_atom_site_calc_flag
_atom_site_refinement_flags
Cu1 Cu -0.51064(5) 0.79425(4) 0.44813(3) 0.01258(12) Uani 1 1 d .
O1 O -0.7076(3) 0.9259(3) 0.56619(17) 0.0144(4) Uani 1 1 d .
O1W O -0.3200(3) 0.6698(3) 0.32351(18) 0.0188(4) Uani 1 1 d D
H1W1 H -0.304(6) 0.557(3) 0.330(3) 0.023 Uiso 1 1 d D
H2W1 H -0.312(5) 0.716(4) 0.2490(19) 0.023 Uiso 1 1 d D
O2W O -0.6190(3) 0.9964(3) 0.32477(17) 0.0137(4) Uani 1 1 d D
H1W2 H -0.552(4) 1.017(4) 0.2538(19) 0.016 Uiso 1 1 d D
H2W2 H -0.650(5) 1.092(3) 0.355(3) 0.016 Uiso 1 1 d D
O2 O -0.7678(4) 0.6820(3) 0.7061(2) 0.0286(5) Uani 1 1 d .
O3 O -1.2422(3) 0.7980(3) 1.09417(18) 0.0240(5) Uani 1 1 d .
O3W O 0.3290(11) 0.5053(7) 0.9540(5) 0.116(2) Uani 1 1 d D
H1W3 H 0.197(6) 0.516(13) 1.004(6) 0.139 Uiso 1 1 d D
H2W3 H 0.293(11) 0.585(10) 0.887(5) 0.139 Uiso 1 1 d D
O4 O -1.4184(3) 1.0841(3) 1.10780(19) 0.0247(5) Uani 1 1 d .
O5 O -1.2904(3) 1.3955(3) 0.55241(19) 0.0205(4) Uani 1 1 d .
O6 O -1.3377(3) 1.6900(3) 0.56941(18) 0.0166(4) Uani 1 1 d .
N1 N -1.1452(3) 1.2746(3) 0.7640(2) 0.0129(5) Uani 1 1 d .
C1 C -0.7977(4) 0.8472(4) 0.6653(2) 0.0147(5) Uani 1 1 d .
C2 C -0.9568(4) 0.9756(4) 0.7402(2) 0.0120(5) Uani 1 1 d .
C3 C -1.0077(4) 1.1598(4) 0.6951(2) 0.0125(5) Uani 1 1 d .
H3 H -0.9472 1.2050 0.6172 0.015 Uiso 1 1 calc R
C4 C -1.2392(4) 1.2130(4) 0.8763(2) 0.0145(5) Uani 1 1 d .
H4 H -1.3352 1.2946 0.9212 0.017 Uiso 1 1 calc R
C5 C -1.1937(4) 1.0294(4) 0.9246(2) 0.0135(5) Uani 1 1 d .
C6 C -1.0506(4) 0.9093(4) 0.8559(2) 0.0138(5) Uani 1 1 d .
H6 H -1.0178 0.7851 0.8873 0.017 Uiso 1 1 calc R
C7 C -1.2951(4) 0.9653(4) 1.0533(2) 0.0158(6) Uani 1 1 d .
C8 C -1.1901(4) 1.4737(4) 0.7165(3) 0.0157(5) Uani 1 1 d .
H8A H -1.0692 1.5175 0.6972 0.019 Uiso 1 1 calc R
H8B H -1.2810 1.5382 0.7796 0.019 Uiso 1 1 calc R
C9 C -1.2809(4) 1.5189(4) 0.6024(2) 0.0126(5) Uani 1 1 d .

loop_
_atom_site_aniso_label
_atom_site_aniso_U_11
_atom_site_aniso_U_22
_atom_site_aniso_U_33
_atom_site_aniso_U_23
_atom_site_aniso_U_13
_atom_site_aniso_U_12
Cu1 0.01603(19) 0.01035(18) 0.00744(18) -0.00109(12) -0.00031(12) 0.00152(12)
O1 0.0177(10) 0.0117(9) 0.0093(9) -0.0006(7) 0.0015(7) -0.0002(7)
O1W 0.0284(11) 0.0115(10) 0.0104(9) -0.0008(8) 0.0027(8) -0.0007(8)
O2W 0.0184(10) 0.0120(9) 0.0083(9) -0.0008(7) -0.0005(7) -0.0020(8)
O2 0.0430(14) 0.0101(10) 0.0216(11) -0.0022(8) 0.0099(10) -0.0025(9)
O3 0.0348(12) 0.0193(11) 0.0111(10) 0.0026(8) 0.0033(9) -0.0055(9)
O3W 0.207(7) 0.061(3) 0.094(4) -0.011(3) -0.072(4) -0.015(4)
O4 0.0276(12) 0.0249(12) 0.0129(10) -0.0014(9) 0.0055(8) -0.0011(9)
O5 0.0299(12) 0.0131(10) 0.0213(11) -0.0018(8) -0.0113(9) -0.0049(9)
O6 0.0228(10) 0.0114(9) 0.0141(9) -0.0006(7) -0.0068(8) 0.0005(8)
N1 0.0159(11) 0.0108(11) 0.0102(10) -0.0001(9) -0.0033(9) -0.0008(9)
C1 0.0185(13) 0.0130(13) 0.0115(12) -0.0035(10) -0.0008(10) -0.0027(11)
C2 0.0132(12) 0.0121(13) 0.0106(12) -0.0022(10) -0.0012(10) -0.0032(10)
C3 0.0126(12) 0.0144(13) 0.0092(12) -0.0014(10) -0.0006(9) -0.0023(10)
C4 0.0139(13) 0.0178(14) 0.0098(12) -0.0025(10) -0.0012(10) -0.0011(10)
C5 0.0147(13) 0.0169(13) 0.0082(12) 0.0001(10) -0.0008(10) -0.0053(10)
C6 0.0168(13) 0.0119(13) 0.0118(12) 0.0002(10) -0.0029(10) -0.0033(10)
C7 0.0165(13) 0.0208(14) 0.0093(12) -0.0001(10) -0.0008(10) -0.0061(11)
C8 0.0224(14) 0.0087(12) 0.0149(13) -0.0006(10) -0.0050(11) -0.0016(10)
C9 0.0104(12) 0.0140(13) 0.0112(12) -0.0006(10) 0.0014(9) -0.0034(10)

loop_
_atom_type_symbol
_atom_type_description
_atom_type_scat_dispersion_real
_atom_type_scat_dispersion_imag
_atom_type_scat_source
C C 0.0033 0.0016 'International Tables Vol C Tables 4.2.6.8 and 6.1.1.4'
H H 0.0000 0.0000 'International Tables Vol C Tables 4.2.6.8 and 6.1.1.4'
Cu Cu 0.3201 1.2651 'International Tables Vol C Tables 4.2.6.8 and 6.1.1.4'
N N 0.0061 0.0033 'International Tables Vol C Tables 4.2.6.8 and 6.1.1.4'
O O 0.0106 0.0060 'International Tables Vol C Tables 4.2.6.8 and 6.1.1.4'

loop_
_geom_angle_atom_site_label_1
_geom_angle_atom_site_label_2
_geom_angle_atom_site_label_3
_geom_angle
_geom_angle_site_symmetry_1
_geom_angle_site_symmetry_3
O1 Cu1 O1W 177.15(8) . .
O1 Cu1 O6 90.62(8) . 1_645
O1W Cu1 O6 92.15(9) . 1_645
O1 Cu1 O2W 85.14(8) . .
O1W Cu1 O2W 92.09(8) . .
O6 Cu1 O2W 151.62(9) 1_645 .
O1 Cu1 O5 92.39(8) . 2_376
O1W Cu1 O5 87.21(9) . 2_376
O6 Cu1 O5 111.98(8) 1_645 2_376
O2W Cu1 O5 96.24(8) . 2_376
C1 O1 Cu1 123.50(18) . .
Cu1 O1W H1W1 119(2) . .
Cu1 O1W H2W1 121(2) . .
H1W1 O1W H2W1 108(3) . .
Cu1 O2W H1W2 121(2) . .
Cu1 O2W H2W2 107(2) . .
H1W2 O2W H2W2 108(3) . .
H1W3 O3W H2W3 97(4) . .
C9 O5 Cu1 142.6(2) . 2_376
C9 O6 Cu1 122.60(18) . 1_465
C4 N1 C3 121.6(2) . .
C4 N1 C8 119.2(2) . .
C3 N1 C8 119.2(2) . .
O2 C1 O1 127.5(3) . .
O2 C1 C2 117.7(2) . .
O1 C1 C2 114.8(2) . .
C3 C2 C6 119.4(2) . .
C3 C2 C1 120.3(2) . .
C6 C2 C1 120.3(2) . .
N1 C3 C2 120.0(2) . .
N1 C3 H3 120.0 . .
C2 C3 H3 120.0 . .
N1 C4 C5 120.3(2) . .
N1 C4 H4 119.8 . .
C5 C4 H4 119.8 . .
C4 C5 C6 119.0(2) . .
C4 C5 C7 119.2(2) . .
C6 C5 C7 121.7(2) . .
C5 C6 C2 119.7(3) . .
C5 C6 H6 120.2 . .
C2 C6 H6 120.2 . .
O4 C7 O3 126.9(3) . .
O4 C7 C5 116.7(3) . .
O3 C7 C5 116.3(2) . .
N1 C8 C9 112.7(2) . .
N1 C8 H8A 109.1 . .
C9 C8 H8A 109.1 . .
N1 C8 H8B 109.1 . .
C9 C8 H8B 109.1 . .
H8A C8 H8B 107.8 . .
O5 C9 O6 127.0(3) . .
O5 C9 C8 120.5(2) . .
O6 C9 C8 112.5(2) . .

loop_
_geom_bond_atom_site_label_1
_geom_bond_atom_site_label_2
_geom_bond_distance
_geom_bond_site_symmetry_2
Cu1 O1 1.9315(19) .
Cu1 O1W 1.936(2) .
Cu1 O6 1.9851(19) 1_645
Cu1 O2W 1.9893(19) .
Cu1 O5 2.293(2) 2_376
O1 C1 1.277(3) .
O1W H1W1 0.831(18) .
O1W H2W1 0.846(18) .
O2W H1W2 0.844(18) .
O2W H2W2 0.834(18) .
O2 C1 1.232(4) .
O3 C7 1.256(4) .
O3W H1W3 0.97(2) .
O3W H2W3 0.91(2) .
O4 C7 1.243(4) .
O5 C9 1.229(3) .
O5 Cu1 2.293(2) 2_376
O6 C9 1.267(3) .
O6 Cu1 1.9851(19) 1_465
N1 C4 1.349(4) .
N1 C3 1.350(3) .
N1 C8 1.481(3) .
C1 C2 1.512(4) .
C2 C3 1.377(4) .
C2 C6 1.390(4) .
C3 H3 0.9300 .
C4 C5 1.379(4) .
C4 H4 0.9300 .
C5 C6 1.389(4) .
C5 C7 1.518(4) .
C6 H6 0.9300 .
C8 C9 1.534(4) .
C8 H8A 0.9700 .
C8 H8B 0.9700 .

loop_
_publcif_info_exptl_table_extra_item
sin_theta_over_lambda_max
